data_4122947
loop_
_publ_author_name
'Ruchti, Jonathan'
'Carreira, Erick M.'

_publ_section_title
;
 Ir-Catalyzed Reverse Prenylation of 3-Substituted Indoles: Total
 Synthesis of (+)-Aszonalenin and (-)-Brevicompanine B.
;
_journal_name_full 'Journal of the American Chemical Society'
_journal_page_first 141119074653005
_journal_paper_doi 10.1021/ja509893s
_journal_year 2014
_chemical_formula_moiety 'C22 H26 N2 O2 S'
_chemical_formula_sum 'C22 H26 N2 O2 S'
_chemical_formula_weight 382.51
_chemical_name_systematic 3a-(2-methylbut-3-en-2-yl)-1-tosyl-1,2,3,3a,8,8a-hexahydropyrrolo[2,3-b]indole
_space_group_crystal_system monoclinic
_space_group_IT_number 14
_space_group_name_Hall '-P 2ybc'
_space_group_name_H-M_alt 'P 1 21/c 1'
_symmetry_space_group_name_Hall '-P 2ybc'
_symmetry_space_group_name_H-M 'P 1 21/c 1'
_atom_sites_solution_hydrogens mixed
_atom_sites_solution_primary direct
_audit_creation_date 2014-02-25
_audit_creation_method
;
Olex2 1.2
(compiled 2014.02.11 svn.r2872 for OlexSys, GUI svn.r4767)
;
_cell_angle_alpha 90
_cell_angle_beta 121.932(3)
_cell_angle_gamma 90
_cell_formula_units_Z 4
_cell_length_a 13.5108(6)
_cell_length_b 10.3083(4)
_cell_length_c 16.0724(7)
_cell_measurement_reflns_used 8589
_cell_measurement_temperature 100.0(2)
_cell_measurement_theta_max 27.53
_cell_measurement_theta_min 2.48
_cell_volume 1899.73(15)
_computing_cell_refinement 'Bruker SAINT'
_computing_data_collection 'Bruker APEX2'
_computing_data_reduction 'Bruker SAINT'
_computing_molecular_graphics OLEX2
_computing_publication_material OLEX2
_computing_structure_refinement 'SHELXL-97 (Sheldrick, 2008)'
_computing_structure_solution 'XS (Sheldrick, 2008)'
_diffrn_ambient_temperature 100.0(2)
_diffrn_detector 'Bruker APEX2 area detector'
_diffrn_detector_area_resol_mean 8.33
_diffrn_detector_type 'CCD area detector'
_diffrn_measured_fraction_theta_full 1.000
_diffrn_measured_fraction_theta_max 0.998
_diffrn_measurement_device 'kappa-stage diffractometer'
_diffrn_measurement_device_type 'Bruker/Nonius Kappa Apex2'
_diffrn_measurement_method '\w and \f scans'
_diffrn_radiation_monochromator graphite
_diffrn_radiation_probe x-ray
_diffrn_radiation_type MoK\a
_diffrn_radiation_wavelength 0.71073
_diffrn_reflns_av_R_equivalents 0.0391
_diffrn_reflns_av_unetI/netI 0.0310
_diffrn_reflns_Laue_measured_fraction_full 1.000
_diffrn_reflns_Laue_measured_fraction_max 0.998
_diffrn_reflns_limit_h_max 17
_diffrn_reflns_limit_h_min -17
_diffrn_reflns_limit_k_max 13
_diffrn_reflns_limit_k_min -13
_diffrn_reflns_limit_l_max 20
_diffrn_reflns_limit_l_min -17
_diffrn_reflns_number 32625
_diffrn_reflns_point_group_measured_fraction_full 1.000
_diffrn_reflns_point_group_measured_fraction_max 0.998
_diffrn_reflns_theta_full 25.242
_diffrn_reflns_theta_max 27.602
_diffrn_reflns_theta_min 2.477
_diffrn_source 'sealed tube'
_diffrn_standards_number 0
_exptl_absorpt_coefficient_mu 0.191
_exptl_absorpt_correction_T_max 0.7456
_exptl_absorpt_correction_T_min 0.6977
_exptl_absorpt_correction_type multi-scan
_exptl_absorpt_process_details
;
SADABS-2012/1 (Bruker,2012) was used for absorption correction.
wR2(int) was 0.0519 before and 0.0493 after correction.
The Ratio of minimum to maximum transmission is 0.9358.
The \l/2 correction factor is 0.0015.
;
_exptl_crystal_colour 'clear colourless'
_exptl_crystal_colour_lustre clear
_exptl_crystal_colour_primary colourless
_exptl_crystal_density_diffrn 1.337
_exptl_crystal_description prism
_exptl_crystal_F_000 816
_exptl_crystal_size_max 0.28
_exptl_crystal_size_mid 0.24
_exptl_crystal_size_min 0.08
_refine_diff_density_max 0.380
_refine_diff_density_min -0.423
_refine_diff_density_rms 0.054
_refine_ls_extinction_method none
_refine_ls_goodness_of_fit_ref 1.042
_refine_ls_hydrogen_treatment mixed
_refine_ls_matrix_type full
_refine_ls_number_parameters 250
_refine_ls_number_reflns 4397
_refine_ls_number_restraints 1
_refine_ls_restrained_S_all 1.042
_refine_ls_R_factor_all 0.0510
_refine_ls_R_factor_gt 0.0372
_refine_ls_shift/su_max 0.000
_refine_ls_shift/su_mean 0.000
_refine_ls_structure_factor_coef Fsqd
_refine_ls_weighting_details 'w=1/[\s^2^(Fo^2^)+(0.0363P)^2^+1.2487P] where P=(Fo^2^+2Fc^2^)/3'
_refine_ls_weighting_scheme calc
_refine_ls_wR_factor_gt 0.0856
_refine_ls_wR_factor_ref 0.0933
_reflns_Friedel_coverage 0.000
_reflns_number_gt 3562
_reflns_number_total 4397
_reflns_threshold_expression 'I > 2\s(I)'
_cod_data_source_file ja509893s_si_002.cif
_cod_data_source_block ca240214_0m
_cod_database_code 4122947
_shelxl_version_number 2013-4
_shelx_space_group_comment
;
The symmetry employed for this shelxl refinement is uniquely defined
by the following loop, which should always be used as a source of
symmetry information in preference to the above space-group names.
They are only intended as comments.
;
_olex2_refinement_description
;
1. Fixed Uiso
 At 1.2 times of:
  All C(H) groups, All C(H,H) groups, All N(H) groups
 At 1.5 times of:
  All C(H,H,H) groups
2. Restrained distances
 N1-H1
 0.91 with sigma of 0.02
3.a Ternary CH refined with riding coordinates:
 C4(H4)
3.b Secondary CH2 refined with riding coordinates:
 C16(H16A,H16B), C17(H17A,H17B)
3.c Aromatic/amide H refined with riding coordinates:
 C1(H1A), C2(H2), C6(H6), C7(H7), C11(H11), C14(H14), C15(H15), C19(H19),
 C20(H20)
3.d X=CH2 refined with riding coordinates:
 C10(H10A,H10B)
3.e Idealised Me refined as rotating group:
 C9(H9A,H9B,H9C), C21(H21A,H21B,H21C), C22(H22A,H22B,H22C)
;
_olex2_computing_structure_refinement_long 'SHELXL-97 (Sheldrick, 2008)'
_olex2_computing_structure_solution_long 'SHELXS-97 (Sheldrick, 2008)'

loop_
_space_group_symop_operation_xyz
'x, y, z'
'-x, y+1/2, -z+1/2'
'-x, -y, -z'
'x, -y-1/2, z-1/2'

loop_
_atom_site_label
_atom_site_type_symbol
_atom_site_fract_x
_atom_site_fract_y
_atom_site_fract_z
_atom_site_U_iso_or_equiv
_atom_site_adp_type
_atom_site_occupancy
_atom_site_site_symmetry_order
_atom_site_calc_flag
_atom_site_refinement_flags_posn
S1 S 0.43667(3) 0.71052(3) 0.30138(3) 0.01294(10) Uani 1 1 d .
O1 O 0.53227(9) 0.63079(10) 0.36958(8) 0.0178(2) Uani 1 1 d .
O2 O 0.44438(9) 0.78476(10) 0.22950(8) 0.0173(2) Uani 1 1 d .
N1 N 0.34357(11) 0.38346(12) 0.28711(10) 0.0141(3) Uani 1 1 d D
H1 H 0.4112(13) 0.3791(17) 0.2913(13) 0.017 Uiso 1 1 d DR
N2 N 0.32648(11) 0.61290(12) 0.24141(9) 0.0127(3) Uani 1 1 d .
C1 C 0.13820(14) 0.16019(15) 0.08955(12) 0.0179(3) Uani 1 1 d .
H1A H 0.1349 0.0822 0.0591 0.021 Uiso 1 1 calc R
C2 C 0.24522(14) 0.20735(14) 0.16300(12) 0.0158(3) Uani 1 1 d .
H2 H 0.3139 0.1634 0.1810 0.019 Uiso 1 1 calc R
C3 C 0.24724(13) 0.32197(14) 0.20900(11) 0.0131(3) Uani 1 1 d .
C4 C 0.30838(13) 0.51164(14) 0.29821(11) 0.0120(3) Uani 1 1 d .
H4 H 0.3469 0.5357 0.3675 0.014 Uiso 1 1 calc R
C5 C 0.40402(13) 0.81788(14) 0.36879(11) 0.0133(3) Uani 1 1 d .
C6 C 0.44197(13) 0.79011(15) 0.46534(11) 0.0155(3) Uani 1 1 d .
H6 H 0.4886 0.7179 0.4961 0.019 Uiso 1 1 calc R
C7 C 0.40961(14) 0.87132(15) 0.51580(12) 0.0169(3) Uani 1 1 d .
H7 H 0.4355 0.8533 0.5809 0.020 Uiso 1 1 calc R
C8 C 0.33947(13) 0.97893(15) 0.47106(12) 0.0160(3) Uani 1 1 d .
C9 C 0.30347(15) 1.06536(16) 0.52596(13) 0.0208(4) Uani 1 1 d .
H9A H 0.3395 1.0357 0.5924 0.031 Uiso 1 1 calc GR
H9B H 0.2202 1.0628 0.4950 0.031 Uiso 1 1 calc GR
H9C H 0.3277 1.1527 0.5255 0.031 Uiso 1 1 calc GR
C10 C 0.26359(14) 0.57877(17) 0.49643(13) 0.0208(3) Uani 1 1 d .
H10A H 0.2937 0.4975 0.5228 0.025 Uiso 1 1 calc R
H10B H 0.2882 0.6516 0.5367 0.025 Uiso 1 1 calc R
C11 C 0.18619(14) 0.59078(15) 0.40207(12) 0.0171(3) Uani 1 1 d .
H11 H 0.1590 0.6742 0.3795 0.020 Uiso 1 1 calc R
C12 C 0.13678(13) 0.48368(14) 0.32651(11) 0.0138(3) Uani 1 1 d .
C13 C 0.17300(12) 0.50525(14) 0.24917(11) 0.0123(3) Uani 1 1 d .
C14 C 0.33598(13) 0.92710(14) 0.32290(11) 0.0154(3) Uani 1 1 d .
H14 H 0.3122 0.9465 0.2584 0.019 Uiso 1 1 calc R
C15 C 0.30427(13) 1.00613(15) 0.37435(12) 0.0170(3) Uani 1 1 d .
H15 H 0.2585 1.0789 0.3438 0.020 Uiso 1 1 calc R
C16 C 0.21401(13) 0.66282(15) 0.16048(11) 0.0149(3) Uani 1 1 d .
H16A H 0.1916 0.6195 0.0994 0.018 Uiso 1 1 calc R
H16B H 0.2182 0.7555 0.1523 0.018 Uiso 1 1 calc R
C17 C 0.12822(13) 0.63270(14) 0.19161(11) 0.0146(3) Uani 1 1 d .
H17A H 0.0500 0.6222 0.1349 0.018 Uiso 1 1 calc R
H17B H 0.1277 0.7013 0.2327 0.018 Uiso 1 1 calc R
C18 C 0.14458(13) 0.38825(14) 0.18243(11) 0.0127(3) Uani 1 1 d .
C19 C 0.03886(13) 0.34208(15) 0.10659(11) 0.0160(3) Uani 1 1 d .
H19 H -0.0296 0.3877 0.0866 0.019 Uiso 1 1 calc R
C20 C 0.03582(14) 0.22672(15) 0.06050(12) 0.0181(3) Uani 1 1 d .
H20 H -0.0350 0.1942 0.0101 0.022 Uiso 1 1 calc R
C21 C 0.00326(14) 0.48918(17) 0.27549(13) 0.0211(4) Uani 1 1 d .
H21A H -0.0181 0.4775 0.3232 0.032 Uiso 1 1 calc GR
H21B H -0.0311 0.4215 0.2273 0.032 Uiso 1 1 calc GR
H21C H -0.0244 0.5719 0.2441 0.032 Uiso 1 1 calc GR
C22 C 0.17803(15) 0.35053(14) 0.37470(12) 0.0181(3) Uani 1 1 d .
H22A H 0.2612 0.3447 0.4060 0.027 Uiso 1 1 calc GR
H22B H 0.1418 0.2841 0.3257 0.027 Uiso 1 1 calc GR
H22C H 0.1570 0.3391 0.4227 0.027 Uiso 1 1 calc GR

loop_
_atom_site_aniso_label
_atom_site_aniso_U_11
_atom_site_aniso_U_22
_atom_site_aniso_U_33
_atom_site_aniso_U_23
_atom_site_aniso_U_13
_atom_site_aniso_U_12
S1 0.01168(18) 0.01397(18) 0.0144(2) -0.00013(14) 0.00776(15) -0.00089(14)
O1 0.0123(5) 0.0187(6) 0.0212(6) 0.0007(4) 0.0081(5) 0.0015(4)
O2 0.0184(6) 0.0193(6) 0.0185(6) 0.0000(4) 0.0127(5) -0.0034(4)
N1 0.0107(6) 0.0136(6) 0.0190(7) 0.0009(5) 0.0085(6) 0.0015(5)
N2 0.0122(6) 0.0125(6) 0.0122(6) 0.0006(5) 0.0056(5) -0.0006(5)
C1 0.0283(9) 0.0138(7) 0.0186(8) -0.0017(6) 0.0172(7) -0.0035(6)
C2 0.0206(8) 0.0140(7) 0.0199(8) 0.0034(6) 0.0156(7) 0.0023(6)
C3 0.0149(7) 0.0139(7) 0.0136(8) 0.0032(6) 0.0097(6) -0.0003(6)
C4 0.0123(7) 0.0124(7) 0.0121(7) 0.0016(6) 0.0071(6) 0.0015(5)
C5 0.0131(7) 0.0126(7) 0.0149(8) -0.0015(6) 0.0079(6) -0.0024(6)
C6 0.0149(7) 0.0133(7) 0.0162(8) 0.0020(6) 0.0068(6) -0.0003(6)
C7 0.0202(8) 0.0174(8) 0.0143(8) -0.0001(6) 0.0100(7) -0.0044(6)
C8 0.0164(8) 0.0152(7) 0.0193(8) -0.0039(6) 0.0114(7) -0.0058(6)
C9 0.0246(9) 0.0190(8) 0.0234(9) -0.0029(7) 0.0158(8) -0.0019(7)
C10 0.0216(8) 0.0237(8) 0.0223(9) -0.0043(7) 0.0151(7) -0.0035(7)
C11 0.0226(8) 0.0141(7) 0.0210(9) 0.0002(6) 0.0159(7) 0.0010(6)
C12 0.0151(7) 0.0135(7) 0.0163(8) -0.0001(6) 0.0106(7) 0.0012(6)
C13 0.0118(7) 0.0126(7) 0.0132(8) 0.0001(6) 0.0070(6) 0.0009(5)
C14 0.0165(7) 0.0150(7) 0.0119(8) 0.0010(6) 0.0056(6) -0.0017(6)
C15 0.0146(7) 0.0134(7) 0.0201(8) 0.0008(6) 0.0073(7) 0.0009(6)
C16 0.0147(7) 0.0157(7) 0.0114(7) 0.0024(6) 0.0051(6) 0.0001(6)
C17 0.0128(7) 0.0144(7) 0.0154(8) 0.0018(6) 0.0066(6) 0.0024(6)
C18 0.0158(7) 0.0128(7) 0.0122(7) 0.0016(6) 0.0093(6) 0.0002(6)
C19 0.0144(7) 0.0182(8) 0.0157(8) 0.0019(6) 0.0082(7) 0.0013(6)
C20 0.0197(8) 0.0203(8) 0.0137(8) -0.0010(6) 0.0085(7) -0.0041(6)
C21 0.0160(8) 0.0274(9) 0.0240(9) -0.0004(7) 0.0133(7) 0.0017(7)
C22 0.0254(8) 0.0146(7) 0.0211(9) 0.0008(6) 0.0170(7) 0.0004(6)

loop_
_atom_type_symbol
_atom_type_description
_atom_type_scat_dispersion_real
_atom_type_scat_dispersion_imag
_atom_type_scat_source
C C 0.0033 0.0016 'International Tables Vol C Tables 4.2.6.8 and 6.1.1.4'
H H 0.0000 0.0000 'International Tables Vol C Tables 4.2.6.8 and 6.1.1.4'
N N 0.0061 0.0033 'International Tables Vol C Tables 4.2.6.8 and 6.1.1.4'
O O 0.0106 0.0060 'International Tables Vol C Tables 4.2.6.8 and 6.1.1.4'
S S 0.1246 0.1234 'International Tables Vol C Tables 4.2.6.8 and 6.1.1.4'

loop_
_geom_angle_atom_site_label_1
_geom_angle_atom_site_label_2
_geom_angle_atom_site_label_3
_geom_angle
O1 S1 O2 120.17(6)
O1 S1 N2 105.74(7)
O1 S1 C5 107.94(7)
O2 S1 N2 106.66(7)
O2 S1 C5 107.99(7)
N2 S1 C5 107.77(7)
C3 N1 H1 118.8(12)
C3 N1 C4 108.37(12)
C4 N1 H1 115.6(11)
C4 N2 S1 117.80(10)
C16 N2 S1 120.03(10)
C16 N2 C4 111.00(11)
C2 C1 H1A 119.3
C2 C1 C20 121.35(15)
C20 C1 H1A 119.3
C1 C2 H2 120.9
C1 C2 C3 118.11(14)
C3 C2 H2 120.9
N1 C3 C18 110.88(13)
C2 C3 N1 127.83(14)
C2 C3 C18 121.21(14)
N1 C4 N2 113.15(12)
N1 C4 H4 111.1
N1 C4 C13 105.80(11)
N2 C4 H4 111.1
N2 C4 C13 104.36(11)
C13 C4 H4 111.1
C6 C5 S1 119.73(12)
C6 C5 C14 120.72(14)
C14 C5 S1 119.49(12)
C5 C6 H6 120.4
C5 C6 C7 119.13(14)
C7 C6 H6 120.4
C6 C7 H7 119.3
C6 C7 C8 121.30(15)
C8 C7 H7 119.3
C7 C8 C9 120.91(14)
C7 C8 C15 118.42(14)
C15 C8 C9 120.66(14)
C8 C9 H9A 109.5
C8 C9 H9B 109.5
C8 C9 H9C 109.5
H9A C9 H9B 109.5
H9A C9 H9C 109.5
H9B C9 H9C 109.5
H10A C10 H10B 120.0
C11 C10 H10A 120.0
C11 C10 H10B 120.0
C10 C11 H11 116.5
C10 C11 C12 127.00(15)
C12 C11 H11 116.5
C11 C12 C13 109.99(12)
C11 C12 C21 107.26(12)
C11 C12 C22 111.17(13)
C21 C12 C13 109.92(13)
C22 C12 C13 110.15(12)
C22 C12 C21 108.28(13)
C4 C13 C12 112.16(12)
C17 C13 C4 104.52(11)
C17 C13 C12 114.13(12)
C18 C13 C4 100.39(11)
C18 C13 C12 112.13(12)
C18 C13 C17 112.41(12)
C5 C14 H14 120.4
C15 C14 C5 119.13(14)
C15 C14 H14 120.4
C8 C15 H15 119.4
C14 C15 C8 121.26(14)
C14 C15 H15 119.4
N2 C16 H16A 110.9
N2 C16 H16B 110.9
N2 C16 C17 104.37(12)
H16A C16 H16B 108.9
C17 C16 H16A 110.9
C17 C16 H16B 110.9
C13 C17 H17A 110.9
C13 C17 H17B 110.9
C16 C17 C13 104.33(12)
C16 C17 H17A 110.9
C16 C17 H17B 110.9
H17A C17 H17B 108.9
C3 C18 C13 109.44(13)
C19 C18 C3 119.84(14)
C19 C18 C13 130.70(13)
C18 C19 H19 120.3
C18 C19 C20 119.34(14)
C20 C19 H19 120.3
C1 C20 C19 120.08(15)
C1 C20 H20 120.0
C19 C20 H20 120.0
C12 C21 H21A 109.5
C12 C21 H21B 109.5
C12 C21 H21C 109.5
H21A C21 H21B 109.5
H21A C21 H21C 109.5
H21B C21 H21C 109.5
C12 C22 H22A 109.5
C12 C22 H22B 109.5
C12 C22 H22C 109.5
H22A C22 H22B 109.5
H22A C22 H22C 109.5
H22B C22 H22C 109.5

loop_
_geom_bond_atom_site_label_1
_geom_bond_atom_site_label_2
_geom_bond_distance
S1 O1 1.4310(11)
S1 O2 1.4347(11)
S1 N2 1.6249(13)
S1 C5 1.7604(15)
N1 H1 0.882(14)
N1 C3 1.394(2)
N1 C4 1.4469(19)
N2 C4 1.4896(18)
N2 C16 1.4747(19)
C1 H1A 0.9300
C1 C2 1.384(2)
C1 C20 1.385(2)
C2 H2 0.9300
C2 C3 1.386(2)
C3 C18 1.395(2)
C4 H4 0.9800
C4 C13 1.564(2)
C5 C6 1.382(2)
C5 C14 1.393(2)
C6 H6 0.9300
C6 C7 1.387(2)
C7 H7 0.9300
C7 C8 1.387(2)
C8 C9 1.504(2)
C8 C15 1.392(2)
C9 H9A 0.9600
C9 H9B 0.9600
C9 H9C 0.9600
C10 H10A 0.9300
C10 H10B 0.9300
C10 C11 1.316(2)
C11 H11 0.9300
C11 C12 1.510(2)
C12 C13 1.574(2)
C12 C21 1.538(2)
C12 C22 1.529(2)
C13 C17 1.535(2)
C13 C18 1.522(2)
C14 H14 0.9300
C14 C15 1.381(2)
C15 H15 0.9300
C16 H16A 0.9700
C16 H16B 0.9700
C16 C17 1.518(2)
C17 H17A 0.9700
C17 H17B 0.9700
C18 C19 1.382(2)
C19 H19 0.9300
C19 C20 1.390(2)
C20 H20 0.9300
C21 H21A 0.9600
C21 H21B 0.9600
C21 H21C 0.9600
C22 H22A 0.9600
C22 H22B 0.9600
C22 H22C 0.9600

loop_
_geom_torsion_atom_site_label_1
_geom_torsion_atom_site_label_2
_geom_torsion_atom_site_label_3
_geom_torsion_atom_site_label_4
_geom_torsion
S1 N2 C4 N1 -104.06(13)
S1 N2 C4 C13 141.40(10)
S1 N2 C16 C17 -120.59(11)
S1 C5 C6 C7 -176.09(11)
S1 C5 C14 C15 175.71(11)
O1 S1 N2 C4 42.85(12)
O1 S1 N2 C16 -176.55(11)
O1 S1 C5 C6 -19.22(14)
O1 S1 C5 C14 163.48(12)
O2 S1 N2 C4 171.86(10)
O2 S1 N2 C16 -47.54(12)
O2 S1 C5 C6 -150.57(12)
O2 S1 C5 C14 32.13(14)
N1 C3 C18 C13 -0.64(17)
N1 C3 C18 C19 -179.54(13)
N1 C4 C13 C12 98.08(13)
N1 C4 C13 C17 -137.76(12)
N1 C4 C13 C18 -21.15(14)
N2 S1 C5 C6 94.56(13)
N2 S1 C5 C14 -82.74(13)
N2 C4 C13 C12 -142.29(12)
N2 C4 C13 C17 -18.13(14)
N2 C4 C13 C18 98.48(12)
N2 C16 C17 C13 -33.18(15)
C1 C2 C3 N1 176.78(14)
C1 C2 C3 C18 0.1(2)
C2 C1 C20 C19 -1.3(2)
C2 C3 C18 C13 176.57(13)
C2 C3 C18 C19 -2.3(2)
C3 N1 C4 N2 -91.34(14)
C3 N1 C4 C13 22.32(15)
C3 C18 C19 C20 2.8(2)
C4 N1 C3 C2 168.96(14)
C4 N1 C3 C18 -14.06(16)
C4 N2 C16 C17 22.44(15)
C4 C13 C17 C16 31.70(15)
C4 C13 C18 C3 13.46(15)
C4 C13 C18 C19 -167.79(15)
C5 S1 N2 C4 -72.39(11)
C5 S1 N2 C16 68.21(12)
C5 C6 C7 C8 0.5(2)
C5 C14 C15 C8 0.3(2)
C6 C5 C14 C15 -1.6(2)
C6 C7 C8 C9 179.14(14)
C6 C7 C8 C15 -1.7(2)
C7 C8 C15 C14 1.3(2)
C9 C8 C15 C14 -179.53(14)
C10 C11 C12 C13 -115.93(17)
C10 C11 C12 C21 124.55(17)
C10 C11 C12 C22 6.3(2)
C11 C12 C13 C4 57.57(16)
C11 C12 C13 C17 -61.06(16)
C11 C12 C13 C18 169.66(12)
C12 C13 C17 C16 154.59(12)
C12 C13 C18 C3 -105.79(14)
C12 C13 C18 C19 73.0(2)
C13 C18 C19 C20 -175.87(14)
C14 C5 C6 C7 1.2(2)
C16 N2 C4 N1 112.00(14)
C16 N2 C4 C13 -2.54(15)
C17 C13 C18 C3 124.03(13)
C17 C13 C18 C19 -57.2(2)
C18 C13 C17 C16 -76.27(14)
C18 C19 C20 C1 -1.0(2)
C20 C1 C2 C3 1.7(2)
C21 C12 C13 C4 175.46(12)
C21 C12 C13 C17 56.83(16)
C21 C12 C13 C18 -72.46(15)
C22 C12 C13 C4 -65.31(16)
C22 C12 C13 C17 176.06(13)
C22 C12 C13 C18 46.78(17)
